data_7222537
loop_
_publ_author_name
'Mattausch, H.J.'
'Simon, A.'

_publ_section_title
;
 Eine neue Modifikation von Lanthanmonogermanid - IT-La Ge
;
_journal_name_full
;
Zeitschrift fuer Naturforschung, Teil B. Anorganische Chemie, Organische 
Chemie (42,1987-)
;
_journal_page_first 559
_journal_page_last 561
_journal_volume 59
_journal_year 2004
_chemical_formula_sum 'Ge La'
_chemical_name_systematic 'La Ge'
_space_group_IT_number 63
_symmetry_space_group_name_Hall '-C 2c 2'
_symmetry_space_group_name_H-M 'C m c m'
_cell_angle_alpha 90
_cell_angle_beta 90
_cell_angle_gamma 90
_cell_formula_units_Z 8
_cell_length_a 4.559
_cell_length_b 13.766
_cell_length_c 6.745
_cell_volume 423.311
_citation_journal_id_ASTM ZNBSEN
_cod_data_source_file Mattausch_ZNBSEN_2004_1411.cif
_cod_data_source_block Ge1La1
_cod_original_cell_volume 423.3108
_cod_original_formula_sum 'Ge1 La1'
_cod_database_code 7222537

loop_
_symmetry_equiv_pos_as_xyz
x,y,z
-x,-y,z+1/2
x,-y,-z
-x,y,-z+1/2
-x,-y,-z
x,y,-z-1/2
-x,y,z
x,-y,z-1/2
x+1/2,y+1/2,z
-x+1/2,-y+1/2,z+1/2
x+1/2,-y+1/2,-z
-x+1/2,y+1/2,-z+1/2
-x+1/2,-y+1/2,-z
x+1/2,y+1/2,-z-1/2
-x+1/2,y+1/2,z
x+1/2,-y+1/2,z-1/2

loop_
_atom_site_label
_atom_site_type_symbol
_atom_site_fract_x
_atom_site_fract_y
_atom_site_fract_z
_atom_site_occupancy
_atom_site_U_iso_or_equiv
Ge1 Ge -0.5 -0.097938 0.55572 1 0.0
La1 La 0 0.048269 0.75 1 0.0
La2 La 0 0.22565 0.25 1 0.0
